data_4068466
loop_
_publ_author_name
'Bernechea, Mar\'ia'
'Berenguer, Jes\'us R.'
'Lalinde, Elena'
'Torroba, Javier'

_publ_section_title
;
 Facile Single or Double C&#x2212;H Bond Activation on a Cp* Ligand
 Promoted by the Presence of Alkynylphosphine Ligands
;
_journal_issue 1
_journal_name_full Organometallics
_journal_page_first 312
_journal_paper_doi 10.1021/om800867h
_journal_volume 28
_journal_year 2009
_chemical_formula_sum 'C51 H45 Cl F3 O3 P2 Rh S'
_chemical_formula_weight 995.23
_chemical_name_common 'Compound X'
_chemical_name_systematic
;
 ?
;
_space_group_IT_number 14
_symmetry_cell_setting monoclinic
_symmetry_space_group_name_Hall '-P 2ybc'
_symmetry_space_group_name_H-M 'P 1 21/c 1'
_atom_sites_solution_hydrogens geom
_atom_sites_solution_primary direct
_atom_sites_solution_secondary difmap
_cell_angle_alpha 90
_cell_angle_beta 113.367(2)
_cell_angle_gamma 90
_cell_formula_units_Z 4
_cell_length_a 16.0340(6)
_cell_length_b 15.2010(6)
_cell_length_c 19.6740(4)
_cell_measurement_reflns_used 6582
_cell_measurement_temperature 100.0(10)
_cell_volume 4401.9(3)
_computing_cell_refinement 'HKL Scalepack (Otwinowski & Minor 1997)'
_computing_data_collection 'Collect (Bruker AXS BV, 1997-2004)'
_computing_data_reduction 'HKL Denzo and Scalepack (Otwinowski & Minor 1997)'
_computing_structure_refinement 'SHELXL-97 (Sheldrick, 1997)'
_diffrn_ambient_temperature 100.0(10)
_diffrn_measured_fraction_theta_full 0.997
_diffrn_measured_fraction_theta_max 0.997
_diffrn_measurement_device '95mm CCD camera on \k-goniostat'
_diffrn_measurement_device_type KappaCCD
_diffrn_measurement_method CCD
_diffrn_orient_matrix_type 'by Bruker AXS Collect from scalepack cell'
_diffrn_orient_matrix_UB_11 -0.0635267
_diffrn_orient_matrix_UB_12 -0.0070763
_diffrn_orient_matrix_UB_13 -0.0033609
_diffrn_orient_matrix_UB_21 0.0125991
_diffrn_orient_matrix_UB_22 -0.063187
_diffrn_orient_matrix_UB_23 0.0146141
_diffrn_orient_matrix_UB_31 0.0205323
_diffrn_orient_matrix_UB_32 0.0168789
_diffrn_orient_matrix_UB_33 0.0532995
_diffrn_radiation_monochromator graphite
_diffrn_radiation_type MoK\a
_diffrn_radiation_wavelength 0.71073
_diffrn_reflns_av_R_equivalents 0.0804
_diffrn_reflns_av_unetI/netI 0.0418
_diffrn_reflns_limit_h_max 19
_diffrn_reflns_limit_h_min -19
_diffrn_reflns_limit_k_max 18
_diffrn_reflns_limit_k_min -18
_diffrn_reflns_limit_l_max 23
_diffrn_reflns_limit_l_min -23
_diffrn_reflns_number 58594
_diffrn_reflns_theta_full 25.35
_diffrn_reflns_theta_max 25.35
_diffrn_reflns_theta_min 3.63
_exptl_absorpt_coefficient_mu 0.626
_exptl_absorpt_correction_T_max 0.946
_exptl_absorpt_correction_T_min 0.766
_exptl_absorpt_correction_type multi-scan
_exptl_absorpt_process_details
;
        multi-scan from symmetry-related measurements
 Sortav (Blessing 1995)
;
_exptl_crystal_colour yellow-orange
_exptl_crystal_density_diffrn 1.502
_exptl_crystal_density_method 'not measured'
_exptl_crystal_description block
_exptl_crystal_F_000 2040
_exptl_crystal_size_max 0.15
_exptl_crystal_size_mid 0.15
_exptl_crystal_size_min 0.1
_refine_diff_density_max 2.467
_refine_diff_density_min -1.109
_refine_diff_density_rms 0.108
_refine_ls_extinction_method none
_refine_ls_goodness_of_fit_ref 1.076
_refine_ls_hydrogen_treatment constr
_refine_ls_matrix_type full
_refine_ls_number_parameters 589
_refine_ls_number_reflns 8048
_refine_ls_number_restraints 28
_refine_ls_restrained_S_all 1.09
_refine_ls_R_factor_all 0.0988
_refine_ls_R_factor_gt 0.0786
_refine_ls_shift/su_max 0
_refine_ls_shift/su_mean 0
_refine_ls_structure_factor_coef Fsqd
_refine_ls_weighting_details 'calc w=1/[\s^2^(Fo^2^)+(0.0575P)^2^+31.3033P] where P=(Fo^2^+2Fc^2^)/3'
_refine_ls_weighting_scheme calc
_refine_ls_wR_factor_gt 0.175
_refine_ls_wR_factor_ref 0.1861
_reflns_number_gt 6486
_reflns_number_total 8048
_reflns_threshold_expression >2sigma(I)
_cod_data_source_file om800867h_si_001.cif
_cod_data_source_block 3
_cod_original_sg_symbol_H-M 'P 21/c'
_cod_database_code 4068466

loop_
_symmetry_equiv_pos_as_xyz
'x, y, z'
'-x, y+1/2, -z+1/2'
'-x, -y, -z'
'x, -y-1/2, z-1/2'

loop_
_atom_site_label
_atom_site_type_symbol
_atom_site_fract_x
_atom_site_fract_y
_atom_site_fract_z
_atom_site_U_iso_or_equiv
_atom_site_adp_type
_atom_site_occupancy
_atom_site_symmetry_multiplicity
_atom_site_calc_flag
_atom_site_refinement_flags
_atom_site_disorder_assembly
_atom_site_disorder_group
Rh1 Rh 0.23304(3) 0.21801(3) 0.04497(3) 0.03419(17) Uani 1 1 d . A .
Cl1 Cl 0.30276(12) 0.16828(12) -0.03462(9) 0.0446(4) Uani 1 1 d . . .
P1 P 0.30908(11) 0.11085(11) 0.13042(9) 0.0334(4) Uani 1 1 d . . .
P2 P 0.32890(11) 0.33499(12) 0.09010(10) 0.0392(4) Uani 1 1 d . . .
C1 C 0.2279(5) 0.0248(5) 0.1316(5) 0.0475(18) Uani 1 1 d . A .
H1A H 0.2024 -0.0026 0.0832 0.057 Uiso 1 1 calc R . .
H1B H 0.2613 -0.0202 0.1669 0.057 Uiso 1 1 calc R . .
C2 C 0.1515(4) 0.0553(4) 0.1509(4) 0.0361(15) Uani 1 1 d . . .
C3 C 0.1017(5) 0.1286(5) 0.1178(4) 0.0444(17) Uani 1 1 d . A .
H3 H 0.0566 0.145 0.1339 0.053 Uiso 1 1 calc R . .
C4 C 0.1110(4) 0.1830(4) 0.0613(4) 0.0385(15) Uani 1 1 d . . .
C5 C 0.1259(4) 0.2799(5) 0.0658(4) 0.0443(17) Uani 1 1 d . A .
C6 C 0.1335(5) 0.3378(5) 0.1279(5) 0.056(2) Uani 1 1 d . . .
H6A H 0.137 0.3006 0.1691 0.067 Uiso 1 1 calc R A .
H6B H 0.0774 0.371 0.1132 0.067 Uiso 1 1 calc R . .
C7 C 0.2132(5) 0.4044(5) 0.1575(4) 0.0498(18) Uani 1 1 d . A .
C8 C 0.2915(5) 0.4047(5) 0.1469(5) 0.0504(19) Uani 1 1 d . A .
H8 H 0.3328 0.4479 0.1731 0.061 Uiso 1 1 calc R . .
C9 C 0.0964(4) 0.1598(5) -0.0129(4) 0.0430(17) Uani 1 1 d . A .
C10 C 0.0970(5) 0.2364(5) -0.0536(4) 0.054(2) Uani 1 1 d . . .
C11 C 0.1120(4) 0.3086(5) -0.0075(4) 0.0434(17) Uani 1 1 d . A .
C12 C 0.0697(6) 0.0697(5) -0.0467(5) 0.063(2) Uani 1 1 d . . .
H12A H 0.0769 0.0276 -0.0084 0.094 Uiso 1 1 calc R A .
H12B H 0.1077 0.0535 -0.072 0.094 Uiso 1 1 calc R . .
H12C H 0.0073 0.0706 -0.0813 0.094 Uiso 1 1 calc R . .
C13 C 0.0799(6) 0.2369(6) -0.1338(5) 0.067(2) Uani 1 1 d . A .
H13A H 0.0692 0.1779 -0.1526 0.101 Uiso 1 1 calc R . .
H13B H 0.1318 0.2607 -0.1401 0.101 Uiso 1 1 calc R . .
H13C H 0.0275 0.2725 -0.1603 0.101 Uiso 1 1 calc R . .
C14 C 0.1000(5) 0.4045(5) -0.0317(5) 0.063(2) Uani 1 1 d . . .
H14A H 0.1174 0.4418 0.0111 0.094 Uiso 1 1 calc R A .
H14B H 0.0376 0.4151 -0.0633 0.094 Uiso 1 1 calc R . .
H14C H 0.1376 0.4172 -0.0582 0.094 Uiso 1 1 calc R . .
C15 C 0.1277(4) 0.0028(4) 0.2042(3) 0.0355(15) Uani 1 1 d . A .
C16 C 0.0687(5) 0.0364(6) 0.2352(4) 0.0513(19) Uani 1 1 d . . .
H16 H 0.046 0.0933 0.2236 0.062 Uiso 1 1 calc R A .
C17 C 0.0444(5) -0.0140(6) 0.2822(4) 0.053(2) Uani 1 1 d . A .
H17 H 0.0034 0.0085 0.3004 0.064 Uiso 1 1 calc R . .
C18 C 0.0791(5) -0.0972(5) 0.3032(4) 0.0480(18) Uani 1 1 d . . .
H18 H 0.0638 -0.1298 0.3366 0.058 Uiso 1 1 calc R A .
C19 C 0.1366(5) -0.1305(5) 0.2738(4) 0.0497(18) Uani 1 1 d . A .
H19 H 0.1604 -0.1867 0.287 0.06 Uiso 1 1 calc R . .
C20 C 0.1604(5) -0.0815(5) 0.2240(4) 0.0457(17) Uani 1 1 d . . .
H20 H 0.1987 -0.106 0.204 0.055 Uiso 1 1 calc R A .
C21 C 0.3918(4) 0.0448(4) 0.1121(4) 0.0370(15) Uani 1 1 d . A .
C22 C 0.3672(6) -0.0295(5) 0.0684(5) 0.059(2) Uani 1 1 d . . .
H22 H 0.3072 -0.0487 0.0485 0.071 Uiso 1 1 calc R A .
C23 C 0.4362(9) -0.0764(6) 0.0544(6) 0.081(3) Uani 1 1 d . A .
H23 H 0.4222 -0.127 0.0255 0.097 Uiso 1 1 calc R . .
C24 C 0.5233(9) -0.0447(8) 0.0848(7) 0.087(4) Uani 1 1 d . . .
H24 H 0.5682 -0.0748 0.0754 0.105 Uiso 1 1 calc R A .
C25 C 0.5466(8) 0.0263(8) 0.1267(8) 0.094(4) Uani 1 1 d . A .
H25 H 0.6068 0.0447 0.1477 0.113 Uiso 1 1 calc R . .
C26 C 0.4815(5) 0.0717(6) 0.1384(5) 0.062(2) Uani 1 1 d . . .
H26 H 0.4976 0.1237 0.1655 0.074 Uiso 1 1 calc R A .
C27 C 0.3633(6) 0.1418(6) 0.2267(4) 0.0614(11) Uani 0.5 1 d PD A 1
C28 C 0.4500(13) 0.1147(11) 0.2752(9) 0.0614(11) Uani 0.5 1 d PD A 1
H28 H 0.4801 0.0725 0.2592 0.074 Uiso 0.5 1 calc PR A 1
C29 C 0.4932(13) 0.1489(11) 0.3470(9) 0.0614(11) Uani 0.5 1 d PD A 1
H29 H 0.5494 0.1278 0.3793 0.074 Uiso 0.5 1 calc PR A 1
C30 C 0.4482(13) 0.2169(12) 0.3687(9) 0.0614(11) Uani 0.5 1 d PD A 1
H30 H 0.4769 0.2458 0.4137 0.074 Uiso 0.5 1 calc PR A 1
C31 C 0.3679(6) 0.2376(6) 0.3254(4) 0.0614(11) Uani 0.5 1 d PD A 1
H31 H 0.3331 0.2714 0.3438 0.074 Uiso 0.5 1 calc PR A 1
C32 C 0.3305(6) 0.2122(6) 0.2528(4) 0.0614(11) Uani 0.5 1 d PD A 1
H32 H 0.2812 0.2435 0.2199 0.074 Uiso 0.5 1 calc PR A 1
C27B C 0.3633(6) 0.1418(6) 0.2267(4) 0.0614(11) Uani 0.5 1 d PD A 2
C28B C 0.4194(11) 0.0766(12) 0.2747(9) 0.0614(11) Uani 0.5 1 d PD A 2
H28B H 0.434 0.025 0.2566 0.074 Uiso 0.5 1 calc PR A 2
C29B C 0.4522(12) 0.0942(12) 0.3516(9) 0.0614(11) Uani 0.5 1 d PD A 2
H29B H 0.4872 0.0525 0.3854 0.074 Uiso 0.5 1 calc PR A 2
C30B C 0.4320(13) 0.1741(12) 0.3767(9) 0.0614(11) Uani 0.5 1 d PD A 2
H30B H 0.4596 0.1877 0.4268 0.074 Uiso 0.5 1 calc PR A 2
C31B C 0.3679(6) 0.2376(6) 0.3254(4) 0.0614(11) Uani 0.5 1 d PD A 2
H31B H 0.3539 0.2911 0.3413 0.074 Uiso 0.5 1 calc PR A 2
C32B C 0.3305(6) 0.2122(6) 0.2528(4) 0.0614(11) Uani 0.5 1 d PD A 2
H32B H 0.2812 0.2435 0.2199 0.074 Uiso 0.5 1 calc PR A 2
C33 C 0.1998(5) 0.4742(5) 0.2065(5) 0.053(2) Uani 1 1 d . . .
C34 C 0.2095(6) 0.4558(6) 0.2783(6) 0.069(2) Uani 1 1 d . A .
H34 H 0.2225 0.3986 0.2961 0.083 Uiso 1 1 calc R . .
C35 C 0.2005(6) 0.5206(6) 0.3237(6) 0.070(3) Uani 1 1 d . . .
H35 H 0.2108 0.5083 0.3727 0.084 Uiso 1 1 calc R A .
C36 C 0.1756(5) 0.6049(6) 0.2950(6) 0.069(3) Uani 1 1 d . A .
H36 H 0.1673 0.649 0.3245 0.083 Uiso 1 1 calc R . .
C37 C 0.1634(6) 0.6231(6) 0.2233(6) 0.074(3) Uani 1 1 d . . .
H37 H 0.1463 0.6793 0.2043 0.089 Uiso 1 1 calc R A .
C38 C 0.1762(6) 0.5583(5) 0.1795(6) 0.066(2) Uani 1 1 d . A .
H38 H 0.1689 0.5714 0.1312 0.079 Uiso 1 1 calc R . .
C39 C 0.3398(13) 0.4058(16) 0.0164(14) 0.0701(12) Uani 0.6 1 d PD A 1
C40 C 0.2944(6) 0.3948(6) -0.0528(5) 0.0701(12) Uani 0.6 1 d PD A 1
H40 H 0.2591 0.3443 -0.068 0.084 Uiso 0.6 1 calc PR A 1
C41 C 0.2945(6) 0.4522(6) -0.1059(5) 0.0701(12) Uani 0.6 1 d PD A 1
H41 H 0.2617 0.4384 -0.1555 0.084 Uiso 0.6 1 calc PR A 1
C42 C 0.3398(6) 0.5270(6) -0.0889(5) 0.0701(12) Uani 0.6 1 d PD A 1
H42 H 0.33 0.573 -0.1224 0.084 Uiso 0.6 1 calc PR A 1
C43 C 0.4036(11) 0.5308(10) -0.0165(8) 0.0701(12) Uani 0.6 1 d PD A 1
H43 H 0.4491 0.5732 -0.003 0.084 Uiso 0.6 1 calc PR A 1
C44 C 0.4000(11) 0.4721(10) 0.0356(9) 0.0701(12) Uani 0.6 1 d PD A 1
H44 H 0.4398 0.4785 0.0848 0.084 Uiso 0.6 1 calc PR A 1
C39B C 0.3222(15) 0.416(2) 0.021(2) 0.0701(12) Uani 0.4 1 d PD A 2
C40B C 0.2944(6) 0.3948(6) -0.0528(5) 0.0701(12) Uani 0.4 1 d PD A 2
H40B H 0.2744 0.3377 -0.0673 0.084 Uiso 0.4 1 calc PR A 2
C41B C 0.2945(6) 0.4522(6) -0.1059(5) 0.0701(12) Uani 0.4 1 d PD A 2
H41B H 0.2617 0.4384 -0.1555 0.084 Uiso 0.4 1 calc PR A 2
C42B C 0.3398(6) 0.5270(6) -0.0889(5) 0.0701(12) Uani 0.4 1 d PD A 2
H42B H 0.3733 0.5515 -0.1135 0.084 Uiso 0.4 1 calc PR A 2
C43B C 0.3271(15) 0.5691(15) -0.0173(12) 0.0701(12) Uani 0.4 1 d PD A 2
H43B H 0.3175 0.629 -0.0138 0.084 Uiso 0.4 1 calc PR A 2
C44B C 0.3317(15) 0.5092(15) 0.0391(13) 0.0701(12) Uani 0.4 1 d PD A 2
H44B H 0.3404 0.5288 0.0862 0.084 Uiso 0.4 1 calc PR A 2
C45 C 0.4491(4) 0.3173(4) 0.1461(4) 0.0391(16) Uani 1 1 d . A .
C46 C 0.4882(5) 0.3306(5) 0.2215(4) 0.0475(17) Uani 1 1 d . . .
H46 H 0.4532 0.352 0.246 0.057 Uiso 1 1 calc R A .
C47 C 0.5789(6) 0.3122(6) 0.2609(4) 0.059(2) Uani 1 1 d . A .
H47 H 0.6049 0.321 0.3118 0.071 Uiso 1 1 calc R . .
C48 C 0.6314(5) 0.2808(6) 0.2248(4) 0.057(2) Uani 1 1 d . . .
H48 H 0.6926 0.2687 0.2516 0.068 Uiso 1 1 calc R A .
C49 C 0.5930(5) 0.2672(6) 0.1490(5) 0.055(2) Uani 1 1 d . A .
H49 H 0.6281 0.2457 0.1247 0.066 Uiso 1 1 calc R . .
C50 C 0.5015(5) 0.2861(5) 0.1097(4) 0.0488(18) Uani 1 1 d . . .
H50 H 0.4754 0.2778 0.0587 0.059 Uiso 1 1 calc R A .
S1 S -0.1362(3) 0.2258(3) -0.0025(3) 0.0597(10) Uani 0.57 1 d PD B 1
O1 O -0.0786(10) 0.2309(14) 0.0882(8) 0.084(6) Uani 0.57 1 d PD B 1
O2 O -0.1150(13) 0.2581(13) -0.0714(9) 0.124(10) Uani 0.57 1 d PD B 1
O3 O -0.1547(14) 0.1267(9) 0.0100(11) 0.074(4) Uani 0.57 1 d PD B 1
C60 C -0.2361(9) 0.2859(10) -0.0090(8) 0.072(5) Uani 0.57 1 d PD B 1
F1 F -0.2576(17) 0.251(2) 0.0441(17) 0.201(17) Uani 0.57 1 d PD B 1
F2 F -0.2986(12) 0.2741(15) -0.0763(8) 0.206(11) Uani 0.57 1 d PD B 1
F3 F -0.2205(9) 0.3719(7) -0.0080(8) 0.108(4) Uani 0.57 1 d PD B 1
S1B S -0.1546(4) 0.2056(3) 0.0360(3) 0.0571(13) Uani 0.43 1 d PD C 2
O1B O -0.2422(17) 0.256(3) 0.0434(12) 0.143(19) Uani 0.43 1 d PD C 2
O2B O -0.146(3) 0.1345(18) -0.0229(19) 0.154(15) Uani 0.43 1 d PD C 2
O3B O -0.0604(15) 0.2605(18) 0.0730(19) 0.111(13) Uani 0.43 1 d PD C 2
C60B C -0.1609(10) 0.2818(11) -0.0364(9) 0.073(6) Uani 0.43 1 d PD C 2
F1B F -0.1499(11) 0.3667(8) -0.0139(9) 0.093(4) Uani 0.43 1 d PD C 2
F2B F -0.2344(9) 0.2657(16) -0.0975(7) 0.132(8) Uani 0.43 1 d PD C 2
F3B F -0.0886(10) 0.2660(11) -0.0506(10) 0.125(11) Uani 0.43 1 d PD C 2

loop_
_atom_site_aniso_label
_atom_site_aniso_U_11
_atom_site_aniso_U_22
_atom_site_aniso_U_33
_atom_site_aniso_U_23
_atom_site_aniso_U_13
_atom_site_aniso_U_12
Rh1 0.0244(3) 0.0304(3) 0.0446(3) 0.0060(2) 0.0102(2) -0.0002(2)
Cl1 0.0445(9) 0.0516(10) 0.0385(9) 0.0081(8) 0.0173(7) 0.0001(8)
P1 0.0305(8) 0.0332(9) 0.0406(9) 0.0048(7) 0.0185(7) 0.0030(7)
P2 0.0269(8) 0.0351(9) 0.0510(11) 0.0087(8) 0.0104(8) -0.0035(7)
C1 0.041(4) 0.040(4) 0.068(5) 0.011(4) 0.028(4) 0.003(3)
C2 0.034(3) 0.035(4) 0.042(4) -0.012(3) 0.019(3) -0.009(3)
C3 0.031(3) 0.044(4) 0.057(4) 0.000(3) 0.016(3) -0.003(3)
C4 0.017(3) 0.042(4) 0.052(4) 0.001(3) 0.009(3) -0.004(3)
C5 0.020(3) 0.052(4) 0.056(4) -0.007(4) 0.010(3) 0.003(3)
C6 0.046(4) 0.044(4) 0.079(6) -0.004(4) 0.026(4) -0.002(3)
C7 0.041(4) 0.044(4) 0.055(4) -0.001(3) 0.009(3) 0.010(3)
C8 0.040(4) 0.030(4) 0.076(5) -0.005(4) 0.018(4) -0.002(3)
C9 0.022(3) 0.050(4) 0.045(4) 0.002(3) 0.001(3) -0.004(3)
C10 0.031(4) 0.059(5) 0.055(5) 0.011(4) 0.002(3) -0.002(3)
C11 0.022(3) 0.044(4) 0.050(4) 0.008(3) 0.000(3) -0.004(3)
C12 0.061(5) 0.057(5) 0.058(5) -0.008(4) 0.011(4) -0.016(4)
C13 0.056(5) 0.072(6) 0.054(5) 0.010(4) 0.000(4) -0.006(4)
C14 0.044(4) 0.052(5) 0.078(6) 0.025(4) 0.010(4) 0.006(4)
C15 0.029(3) 0.046(4) 0.029(3) -0.005(3) 0.009(3) -0.009(3)
C16 0.039(4) 0.063(5) 0.058(5) 0.012(4) 0.025(4) 0.010(4)
C17 0.038(4) 0.078(6) 0.053(5) 0.006(4) 0.027(4) 0.001(4)
C18 0.044(4) 0.063(5) 0.038(4) 0.004(3) 0.016(3) -0.016(4)
C19 0.060(5) 0.043(4) 0.051(4) 0.001(3) 0.027(4) -0.006(4)
C20 0.051(4) 0.044(4) 0.049(4) -0.007(3) 0.027(4) -0.006(3)
C21 0.040(4) 0.038(4) 0.039(4) 0.011(3) 0.022(3) 0.011(3)
C22 0.074(6) 0.046(5) 0.068(5) 0.003(4) 0.040(5) 0.010(4)
C23 0.148(11) 0.048(5) 0.082(7) 0.007(5) 0.081(8) 0.014(6)
C24 0.102(9) 0.094(8) 0.113(9) 0.041(7) 0.093(8) 0.038(7)
C25 0.077(7) 0.092(8) 0.145(11) 0.035(8) 0.077(8) 0.030(6)
C26 0.038(4) 0.065(5) 0.087(6) 0.021(5) 0.031(4) 0.013(4)
C27 0.081(3) 0.058(3) 0.0406(19) 0.0020(19) 0.0185(19) 0.008(2)
C28 0.081(3) 0.058(3) 0.0406(19) 0.0020(19) 0.0185(19) 0.008(2)
C29 0.081(3) 0.058(3) 0.0406(19) 0.0020(19) 0.0185(19) 0.008(2)
C30 0.081(3) 0.058(3) 0.0406(19) 0.0020(19) 0.0185(19) 0.008(2)
C31 0.081(3) 0.058(3) 0.0406(19) 0.0020(19) 0.0185(19) 0.008(2)
C32 0.081(3) 0.058(3) 0.0406(19) 0.0020(19) 0.0185(19) 0.008(2)
C27B 0.081(3) 0.058(3) 0.0406(19) 0.0020(19) 0.0185(19) 0.008(2)
C28B 0.081(3) 0.058(3) 0.0406(19) 0.0020(19) 0.0185(19) 0.008(2)
C29B 0.081(3) 0.058(3) 0.0406(19) 0.0020(19) 0.0185(19) 0.008(2)
C30B 0.081(3) 0.058(3) 0.0406(19) 0.0020(19) 0.0185(19) 0.008(2)
C31B 0.081(3) 0.058(3) 0.0406(19) 0.0020(19) 0.0185(19) 0.008(2)
C32B 0.081(3) 0.058(3) 0.0406(19) 0.0020(19) 0.0185(19) 0.008(2)
C33 0.033(4) 0.048(5) 0.070(5) -0.007(4) 0.011(4) 0.002(3)
C34 0.066(6) 0.058(5) 0.083(7) -0.002(5) 0.029(5) 0.021(4)
C35 0.052(5) 0.075(6) 0.078(6) -0.020(5) 0.019(5) 0.002(5)
C36 0.041(4) 0.053(5) 0.107(8) -0.039(5) 0.022(5) -0.010(4)
C37 0.069(6) 0.050(5) 0.091(8) -0.014(5) 0.018(5) -0.002(4)
C38 0.059(5) 0.040(4) 0.087(6) -0.011(4) 0.015(5) -0.002(4)
C39 0.073(3) 0.058(3) 0.065(2) 0.019(2) 0.012(2) -0.017(2)
C40 0.073(3) 0.058(3) 0.065(2) 0.019(2) 0.012(2) -0.017(2)
C41 0.073(3) 0.058(3) 0.065(2) 0.019(2) 0.012(2) -0.017(2)
C42 0.073(3) 0.058(3) 0.065(2) 0.019(2) 0.012(2) -0.017(2)
C43 0.073(3) 0.058(3) 0.065(2) 0.019(2) 0.012(2) -0.017(2)
C44 0.073(3) 0.058(3) 0.065(2) 0.019(2) 0.012(2) -0.017(2)
C39B 0.073(3) 0.058(3) 0.065(2) 0.019(2) 0.012(2) -0.017(2)
C40B 0.073(3) 0.058(3) 0.065(2) 0.019(2) 0.012(2) -0.017(2)
C41B 0.073(3) 0.058(3) 0.065(2) 0.019(2) 0.012(2) -0.017(2)
C42B 0.073(3) 0.058(3) 0.065(2) 0.019(2) 0.012(2) -0.017(2)
C43B 0.073(3) 0.058(3) 0.065(2) 0.019(2) 0.012(2) -0.017(2)
C44B 0.073(3) 0.058(3) 0.065(2) 0.019(2) 0.012(2) -0.017(2)
C45 0.029(3) 0.040(4) 0.045(4) 0.013(3) 0.011(3) -0.007(3)
C46 0.047(4) 0.048(4) 0.048(4) 0.003(3) 0.019(4) 0.001(3)
C47 0.050(5) 0.067(5) 0.045(4) 0.005(4) 0.003(4) -0.002(4)
C48 0.029(4) 0.068(5) 0.058(5) 0.019(4) 0.002(3) -0.004(4)
C49 0.031(4) 0.073(6) 0.067(5) 0.005(4) 0.025(4) -0.006(4)
C50 0.031(3) 0.067(5) 0.044(4) 0.008(4) 0.010(3) -0.008(3)
S1 0.049(2) 0.045(2) 0.085(3) -0.005(2) 0.026(2) 0.0043(18)
O1 0.034(7) 0.103(15) 0.082(9) -0.030(9) -0.013(7) 0.013(8)
O2 0.110(16) 0.180(18) 0.054(8) -0.017(10) 0.001(9) 0.102(13)
O3 0.085(9) 0.051(8) 0.097(11) -0.015(7) 0.046(9) 0.000(6)
C60 0.061(10) 0.076(12) 0.058(10) -0.014(9) 0.003(8) 0.004(9)
F1 0.21(2) 0.25(3) 0.24(3) 0.01(2) 0.19(2) -0.07(2)
F2 0.119(12) 0.28(2) 0.112(11) -0.086(13) -0.066(10) 0.087(15)
F3 0.124(10) 0.072(7) 0.159(11) 0.034(7) 0.088(9) 0.041(7)
S1B 0.066(3) 0.040(3) 0.060(3) 0.002(2) 0.019(3) 0.002(2)
O1B 0.105(18) 0.30(5) 0.032(10) 0.015(16) 0.033(11) -0.08(3)
O2B 0.21(3) 0.070(15) 0.19(4) -0.055(19) 0.09(3) -0.054(17)
O3B 0.064(13) 0.067(15) 0.22(3) -0.073(16) 0.074(16) -0.022(10)
C60B 0.035(11) 0.082(17) 0.096(17) 0.031(15) 0.021(11) 0.016(11)
F1B 0.099(11) 0.048(8) 0.143(13) 0.019(8) 0.059(10) 0.002(7)
F2B 0.036(7) 0.29(3) 0.047(7) 0.060(11) -0.004(6) -0.005(11)
F3B 0.024(7) 0.20(2) 0.131(17) 0.124(16) 0.007(9) 0.006(8)

loop_
_atom_type_symbol
_atom_type_description
_atom_type_scat_dispersion_real
_atom_type_scat_dispersion_imag
_atom_type_scat_source
Rh Rh -1.1178 0.9187 'International Tables Vol C Tables 4.2.6.8 and 6.1.1.4'
Cl Cl 0.1484 0.1585 'International Tables Vol C Tables 4.2.6.8 and 6.1.1.4'
P P 0.1023 0.0942 'International Tables Vol C Tables 4.2.6.8 and 6.1.1.4'
C C 0.0033 0.0016 'International Tables Vol C Tables 4.2.6.8 and 6.1.1.4'
H H 0 0 'International Tables Vol C Tables 4.2.6.8 and 6.1.1.4'
S S 0.1246 0.1234 'International Tables Vol C Tables 4.2.6.8 and 6.1.1.4'
O O 0.0106 0.006 'International Tables Vol C Tables 4.2.6.8 and 6.1.1.4'
F F 0.0171 0.0103 'International Tables Vol C Tables 4.2.6.8 and 6.1.1.4'

loop_
_geom_angle_atom_site_label_1
_geom_angle_atom_site_label_2
_geom_angle_atom_site_label_3
_geom_angle
C5 Rh1 C4 40.4(3)
C5 Rh1 C9 64.3(3)
C4 Rh1 C9 38.0(3)
C5 Rh1 C11 38.0(3)
C4 Rh1 C11 63.7(3)
C9 Rh1 C11 61.0(3)
C5 Rh1 P2 92.9(2)
C4 Rh1 P2 129.76(19)
C9 Rh1 P2 152.39(19)
C11 Rh1 P2 91.53(18)
C5 Rh1 C10 62.7(3)
C4 Rh1 C10 62.9(3)
C9 Rh1 C10 36.6(3)
C11 Rh1 C10 35.4(3)
P2 Rh1 C10 120.1(2)
C5 Rh1 P1 113.8(2)
C4 Rh1 P1 88.04(18)
C9 Rh1 P1 102.78(19)
C11 Rh1 P1 150.31(19)
P2 Rh1 P1 100.73(6)
C10 Rh1 P1 138.8(2)
C5 Rh1 Cl1 152.9(2)
C4 Rh1 Cl1 134.88(19)
C9 Rh1 Cl1 99.3(2)
C11 Rh1 Cl1 115.7(2)
P2 Rh1 Cl1 94.80(7)
C10 Rh1 Cl1 91.1(2)
P1 Rh1 Cl1 90.28(6)
C27 P1 C21 105.5(4)
C27 P1 C1 102.6(4)
C21 P1 C1 100.7(3)
C27 P1 Rh1 118.4(3)
C21 P1 Rh1 117.6(2)
C1 P1 Rh1 109.7(2)
C39B P2 C8 97.5(11)
C39B P2 C45 106.8(8)
C8 P2 C45 104.1(3)
C39B P2 C39 11.2(10)
C8 P2 C39 107.4(7)
C45 P2 C39 98.8(6)
C39B P2 Rh1 114.1(12)
C8 P2 Rh1 111.1(2)
C45 P2 Rh1 120.5(2)
C39 P2 Rh1 113.7(8)
C2 C1 P1 115.8(5)
C2 C1 H1A 108.3
P1 C1 H1A 108.3
C2 C1 H1B 108.3
P1 C1 H1B 108.3
H1A C1 H1B 107.4
C3 C2 C15 120.3(6)
C3 C2 C1 120.9(6)
C15 C2 C1 118.7(6)
C2 C3 C4 127.7(7)
C2 C3 H3 116.2
C4 C3 H3 116.2
C9 C4 C3 128.5(6)
C9 C4 C5 105.2(6)
C3 C4 C5 125.8(7)
C9 C4 Rh1 72.6(4)
C3 C4 Rh1 129.1(5)
C5 C4 Rh1 68.5(3)
C11 C5 C6 125.5(7)
C11 C5 C4 106.4(6)
C6 C5 C4 126.9(7)
C11 C5 Rh1 75.9(4)
C6 C5 Rh1 127.9(5)
C4 C5 Rh1 71.0(4)
C5 C6 C7 119.1(7)
C5 C6 H6A 107.5
C7 C6 H6A 107.5
C5 C6 H6B 107.5
C7 C6 H6B 107.5
H6A C6 H6B 107
C8 C7 C33 118.2(7)
C8 C7 C6 128.5(7)
C33 C7 C6 113.2(6)
C7 C8 P2 130.5(6)
C7 C8 H8 114.7
P2 C8 H8 114.7
C10 C9 C4 110.0(7)
C10 C9 C12 124.1(7)
C4 C9 C12 125.3(7)
C10 C9 Rh1 74.6(4)
C4 C9 Rh1 69.4(3)
C12 C9 Rh1 129.8(5)
C11 C10 C9 108.6(7)
C11 C10 C13 127.0(7)
C9 C10 C13 124.4(8)
C11 C10 Rh1 71.4(4)
C9 C10 Rh1 68.8(4)
C13 C10 Rh1 127.7(6)
C10 C11 C5 109.6(6)
C10 C11 C14 126.0(7)
C5 C11 C14 123.7(7)
C10 C11 Rh1 73.2(4)
C5 C11 Rh1 66.1(4)
C14 C11 Rh1 134.7(5)
C9 C12 H12A 109.5
C9 C12 H12B 109.5
H12A C12 H12B 109.5
C9 C12 H12C 109.5
H12A C12 H12C 109.5
H12B C12 H12C 109.5
C10 C13 H13A 109.5
C10 C13 H13B 109.5
H13A C13 H13B 109.5
C10 C13 H13C 109.5
H13A C13 H13C 109.5
H13B C13 H13C 109.5
C11 C14 H14A 109.5
C11 C14 H14B 109.5
H14A C14 H14B 109.5
C11 C14 H14C 109.5
H14A C14 H14C 109.5
H14B C14 H14C 109.5
C20 C15 C16 117.4(6)
C20 C15 C2 121.5(6)
C16 C15 C2 121.1(6)
C17 C16 C15 120.5(7)
C17 C16 H16 119.7
C15 C16 H16 119.7
C16 C17 C18 121.8(7)
C16 C17 H17 119.1
C18 C17 H17 119.1
C19 C18 C17 118.2(7)
C19 C18 H18 120.9
C17 C18 H18 120.9
C18 C19 C20 121.1(7)
C18 C19 H19 119.5
C20 C19 H19 119.5
C15 C20 C19 120.9(7)
C15 C20 H20 119.5
C19 C20 H20 119.5
C22 C21 C26 118.2(7)
C22 C21 P1 121.9(6)
C26 C21 P1 119.8(6)
C21 C22 C23 118.5(9)
C21 C22 H22 120.8
C23 C22 H22 120.8
C24 C23 C22 118.2(9)
C24 C23 H23 120.9
C22 C23 H23 120.9
C25 C24 C23 123.2(10)
C25 C24 H24 118.4
C23 C24 H24 118.4
C24 C25 C26 118.7(12)
C24 C25 H25 120.7
C26 C25 H25 120.7
C25 C26 C21 123.2(10)
C25 C26 H26 118.4
C21 C26 H26 118.4
C32 C27 C28 113.4(10)
C32 C27 P1 119.8(6)
C28 C27 P1 124.9(9)
C29 C28 C27 122.4(16)
C29 C28 H28 118.8
C27 C28 H28 118.8
C28 C29 C30 117.8(17)
C28 C29 H29 121.1
C30 C29 H29 121.1
C31 C30 C29 118.7(16)
C31 C30 H30 120.7
C29 C30 H30 120.7
C30 C31 C32 122.6(11)
C30 C31 H31 118.7
C32 C31 H31 118.7
C31 C32 C27 122.3(8)
C31 C32 H32 118.8
C27 C32 H32 118.8
C29B C28B H28B 121.7
C30B C29B C28B 120.1(16)
C30B C29B H29B 119.9
C28B C29B H29B 119.9
C29B C30B H30B 119.3
C38 C33 C34 118.9(8)
C38 C33 C7 119.6(8)
C34 C33 C7 121.5(7)
C35 C34 C33 121.3(9)
C35 C34 H34 119.4
C33 C34 H34 119.4
C34 C35 C36 118.8(10)
C34 C35 H35 120.6
C36 C35 H35 120.6
C37 C36 C35 120.2(9)
C37 C36 H36 119.9
C35 C36 H36 119.9
C36 C37 C38 120.3(9)
C36 C37 H37 119.9
C38 C37 H37 119.9
C33 C38 C37 120.5(10)
C33 C38 H38 119.8
C37 C38 H38 119.8
C40 C39 C44 116(2)
C40 C39 P2 124.4(17)
C44 C39 P2 119.5(18)
C39 C40 C41 124.2(14)
C39 C40 H40 117.9
C41 C40 H40 117.9
C42 C41 C40 121.8(9)
C42 C41 H41 119.1
C40 C41 H41 119.1
C41 C42 C43 113.8(9)
C41 C42 H42 123.1
C43 C42 H42 123.1
C44 C43 C42 120.4(13)
C44 C43 H43 119.8
C42 C43 H43 119.8
C39 C44 C43 121.0(17)
C39 C44 H44 119.5
C43 C44 H44 119.5
C44B C39B P2 121(3)
C44B C43B H43B 122
C43B C44B C39B 118(3)
C43B C44B H44B 121.1
C39B C44B H44B 121.1
C46 C45 C50 119.7(6)
C46 C45 P2 123.4(6)
C50 C45 P2 116.8(5)
C45 C46 C47 120.2(7)
C45 C46 H46 119.9
C47 C46 H46 119.9
C46 C47 C48 120.2(7)
C46 C47 H47 119.9
C48 C47 H47 119.9
C47 C48 C49 120.2(7)
C47 C48 H48 119.9
C49 C48 H48 119.9
C48 C49 C50 119.2(7)
C48 C49 H49 120.4
C50 C49 H49 120.4
C45 C50 C49 120.4(7)
C45 C50 H50 119.8
C49 C50 H50 119.8
O3 S1 O2 123.0(10)
O3 S1 O1 86.3(11)
O2 S1 O1 133.2(11)
O3 S1 C60 106.1(9)
O2 S1 C60 105.4(8)
O1 S1 C60 98.7(8)
F2 C60 F3 102.3(16)
F2 C60 F1 114(2)
F3 C60 F1 119(2)
F2 C60 S1 107.6(11)
F3 C60 S1 109.9(11)
F1 C60 S1 104.0(11)
O3B S1B O2B 109.3(18)
O3B S1B O1B 113.1(18)
O2B S1B O1B 133(2)
O3B S1B C60B 77.0(14)
O2B S1B C60B 81.8(14)
O1B S1B C60B 89.3(12)
F3B C60B F2B 108.3(16)
F3B C60B F1B 103.4(12)
F2B C60B F1B 115.1(18)
F3B C60B S1B 105.8(12)
F2B C60B S1B 110.3(12)
F1B C60B S1B 113.2(12)

loop_
_geom_bond_atom_site_label_1
_geom_bond_atom_site_label_2
_geom_bond_distance
Rh1 C5 2.137(7)
Rh1 C4 2.172(6)
Rh1 C9 2.214(6)
Rh1 C11 2.267(7)
Rh1 P2 2.2870(18)
Rh1 C10 2.289(7)
Rh1 P1 2.3108(17)
Rh1 Cl1 2.3795(18)
P1 C27 1.806(8)
P1 C21 1.809(6)
P1 C1 1.853(7)
P2 C39B 1.81(4)
P2 C8 1.807(8)
P2 C45 1.821(7)
P2 C39 1.87(3)
C1 C2 1.491(9)
C1 H1A 0.97
C1 H1B 0.97
C2 C3 1.375(10)
C2 C15 1.484(9)
C3 C4 1.440(10)
C3 H3 0.93
C4 C9 1.427(10)
C4 C5 1.489(10)
C5 C11 1.437(10)
C5 C6 1.472(11)
C6 C7 1.551(10)
C6 H6A 0.97
C6 H6B 0.97
C7 C8 1.351(10)
C7 C33 1.506(11)
C8 H8 0.93
C9 C10 1.416(10)
C9 C12 1.509(10)
C10 C11 1.384(11)
C10 C13 1.490(12)
C11 C14 1.523(10)
C12 H12A 0.96
C12 H12B 0.96
C12 H12C 0.96
C13 H13A 0.96
C13 H13B 0.96
C13 H13C 0.96
C14 H14A 0.96
C14 H14B 0.96
C14 H14C 0.96
C15 C20 1.381(10)
C15 C16 1.408(10)
C16 C17 1.372(10)
C16 H16 0.93
C17 C18 1.376(11)
C17 H17 0.93
C18 C19 1.367(11)
C18 H18 0.93
C19 C20 1.397(10)
C19 H19 0.93
C20 H20 0.93
C21 C22 1.379(11)
C21 C26 1.384(10)
C22 C23 1.430(13)
C22 H22 0.93
C23 C24 1.371(16)
C23 H23 0.93
C24 C25 1.319(17)
C24 H24 0.93
C25 C26 1.345(12)
C25 H25 0.93
C26 H26 0.93
C27 C32 1.378(12)
C27 C28 1.40(2)
C28 C29 1.40(2)
C28 H28 0.93
C29 C30 1.42(2)
C29 H29 0.93
C30 C31 1.27(2)
C30 H30 0.93
C31 C32 1.366(11)
C31 H31 0.93
C32 H32 0.93
C28B C29B 1.42(2)
C28B H28B 0.93
C29B C30B 1.40(2)
C29B H29B 0.93
C30B H30B 0.93
C33 C38 1.378(11)
C33 C34 1.386(12)
C34 C35 1.376(12)
C34 H34 0.93
C35 C36 1.394(13)
C35 H35 0.93
C36 C37 1.373(14)
C36 H36 0.93
C37 C38 1.377(13)
C37 H37 0.93
C38 H38 0.93
C39 C40 1.28(3)
C39 C44 1.34(3)
C40 C41 1.361(11)
C40 H40 0.93
C41 C42 1.319(12)
C41 H41 0.93
C42 C43 1.386(16)
C42 H42 0.93
C43 C44 1.378(19)
C43 H43 0.93
C44 H44 0.93
C39B C44B 1.45(4)
C43B C44B 1.42(3)
C43B H43B 0.93
C44B H44B 0.93
C45 C46 1.377(10)
C45 C50 1.387(10)
C46 C47 1.379(10)
C46 H46 0.93
C47 C48 1.383(12)
C47 H47 0.93
C48 C49 1.385(11)
C48 H48 0.93
C49 C50 1.390(10)
C49 H49 0.93
C50 H50 0.93
S1 O3 1.573(14)
S1 O2 1.598(16)
S1 O1 1.655(13)
S1 C60 1.805(13)
C60 F2 1.318(14)
C60 F3 1.328(14)
C60 F1 1.334(17)
S1B O3B 1.623(16)
S1B O2B 1.632(17)
S1B O1B 1.657(19)
S1B C60B 1.809(15)
C60B F3B 1.317(16)
C60B F2B 1.331(15)
C60B F1B 1.352(16)
